data_2215081
loop_
_publ_author_name
'Jun-Ping Xiao'
'Qing-Xiang Zhou'
'Jia-Hongwen Tu'

_publ_section_title
;
 Bis[\m-1-(4-pyridylmethyl)-1<i>H</i>-imidazole]disilver(I) dinitrate
;
_journal_coeditor_code ER2033
_journal_issue 9
_journal_name_full 'Acta Crystallographica Section E'
_journal_page_first m2371
_journal_page_last m2371
_journal_paper_doi 10.1107/S1600536807040032
_journal_volume 63
_journal_year 2007
_chemical_formula_iupac '[Ag2 (C9 H9 N3)2] (N O3)2'
_chemical_formula_moiety 'C18 H18 Ag2 N6 2+ , 2N O3 -'
_chemical_formula_sum 'C18 H18 Ag2 N8 O6'
_chemical_formula_weight 658.14
_chemical_name_systematic
;
Bis[\m-1-(4-pyridylmethyl)-1H-imidazole]disilver(I) dinitrate
;
_space_group_IT_number 14
_symmetry_cell_setting monoclinic
_symmetry_space_group_name_Hall '-P 2yn'
_symmetry_space_group_name_H-M 'P 1 21/n 1'
_atom_sites_solution_hydrogens geom
_atom_sites_solution_primary direct
_atom_sites_solution_secondary difmap
_audit_creation_method SHELXL97
_cell_angle_alpha 90.00
_cell_angle_beta 92.915(2)
_cell_angle_gamma 90.00
_cell_formula_units_Z 2
_cell_length_a 5.4170(9)
_cell_length_b 13.020(2)
_cell_length_c 15.648(3)
_cell_measurement_reflns_used 3520
_cell_measurement_temperature 291(2)
_cell_measurement_theta_max 27.65
_cell_measurement_theta_min 2.61
_cell_volume 1102.2(3)
_computing_cell_refinement 'SAINT (Bruker, 2001)'
_computing_data_collection 'SMART (Bruker, 2001)'
_computing_data_reduction SAINT
_computing_molecular_graphics SHELXTL
_computing_publication_material SHELXTL
_computing_structure_refinement SHELXTL
_computing_structure_solution 'SHELXTL (Sheldrick, 2001)'
_diffrn_ambient_temperature 291(2)
_diffrn_detector_area_resol_mean 10
_diffrn_measured_fraction_theta_full 0.984
_diffrn_measured_fraction_theta_max 0.984
_diffrn_measurement_device_type 'Bruker SMART 1K CCD area-detector'
_diffrn_measurement_method '\f and \w'
_diffrn_radiation_monochromator graphite
_diffrn_radiation_source 'fine-focus sealed tube'
_diffrn_radiation_type MoK\a
_diffrn_radiation_wavelength 0.71073
_diffrn_reflns_av_R_equivalents 0.0221
_diffrn_reflns_av_sigmaI/netI 0.0201
_diffrn_reflns_limit_h_max 6
_diffrn_reflns_limit_h_min -5
_diffrn_reflns_limit_k_max 15
_diffrn_reflns_limit_k_min -15
_diffrn_reflns_limit_l_max 18
_diffrn_reflns_limit_l_min -18
_diffrn_reflns_number 6892
_diffrn_reflns_theta_full 25.49
_diffrn_reflns_theta_max 25.49
_diffrn_reflns_theta_min 2.61
_diffrn_standards_number 0
_exptl_absorpt_coefficient_mu 1.831
_exptl_absorpt_correction_T_max 0.7201
_exptl_absorpt_correction_T_min 0.5867
_exptl_absorpt_correction_type multi-scan
_exptl_absorpt_process_details '(SADABS; Bruker, 2001)'
_exptl_crystal_colour colourless
_exptl_crystal_density_diffrn 1.983
_exptl_crystal_density_method 'not measured'
_exptl_crystal_description block
_exptl_crystal_F_000 648
_exptl_crystal_size_max 0.33
_exptl_crystal_size_mid 0.28
_exptl_crystal_size_min 0.19
_refine_diff_density_max 0.854
_refine_diff_density_min -0.500
_refine_ls_extinction_method none
_refine_ls_goodness_of_fit_ref 1.053
_refine_ls_hydrogen_treatment constr
_refine_ls_matrix_type full
_refine_ls_number_parameters 154
_refine_ls_number_reflns 2024
_refine_ls_number_restraints 0
_refine_ls_restrained_S_all 1.053
_refine_ls_R_factor_all 0.0333
_refine_ls_R_factor_gt 0.0293
_refine_ls_shift/su_max 0.001
_refine_ls_shift/su_mean 0.000
_refine_ls_structure_factor_coef Fsqd
_refine_ls_weighting_details 'calc w = 1/[\s^2^(Fo^2^)+(0.0546P)^2^+0.4881P] where P=(Fo^2^+2Fc^2^)/3'
_refine_ls_weighting_scheme calc
_refine_ls_wR_factor_gt 0.0803
_refine_ls_wR_factor_ref 0.0839
_reflns_number_gt 1809
_reflns_number_total 2024
_reflns_threshold_expression I>2\s(I)
_cod_data_source_file er2033.cif
_cod_data_source_block I
_cod_original_sg_symbol_H-M 'P 21/n'
_cod_database_code 2215081
_cod_database_fobs_code 2215081

loop_
_symmetry_equiv_pos_as_xyz
'x, y, z'
'-x+1/2, y+1/2, -z+1/2'
'-x, -y, -z'
'x-1/2, -y-1/2, z-1/2'

loop_
_atom_site_type_symbol
_atom_site_label
_atom_site_fract_x
_atom_site_fract_y
_atom_site_fract_z
_atom_site_U_iso_or_equiv
_atom_site_adp_type
_atom_site_calc_flag
_atom_site_refinement_flags
_atom_site_occupancy
Ag Ag1 1.08496(5) 0.313742(18) 0.533996(15) 0.04668(14) Uani d . 1
O O1 0.5896(5) 0.2907(3) 0.5539(2) 0.0823(10) Uani d . 1
O O2 0.3913(6) 0.2095(3) 0.6460(2) 0.0767(9) Uani d . 1
O O3 0.7815(5) 0.2392(2) 0.6697(2) 0.0716(8) Uani d . 1
N N1 1.0499(6) 0.19166(19) 0.43290(18) 0.0445(7) Uani d . 1
N N2 0.8319(5) 0.37732(19) 0.36086(15) 0.0396(6) Uani d . 1
N N3 0.9081(5) 0.5376(2) 0.40039(16) 0.0442(6) Uani d . 1
N N4 0.5879(5) 0.2460(2) 0.62429(17) 0.0439(6) Uani d . 1
C C1 1.1948(8) 0.1093(3) 0.4469(3) 0.0606(10) Uani d . 1
H H1 1.3174 0.1123 0.4906 0.073 Uiso calc R 1
C C2 1.1706(9) 0.0201(3) 0.3995(3) 0.0713(12) Uani d . 1
H H2 1.2752 -0.0354 0.4108 0.086 Uiso calc R 1
C C3 0.9894(9) 0.0152(3) 0.3354(3) 0.0724(12) Uani d . 1
H H3 0.9656 -0.0445 0.3034 0.087 Uiso calc R 1
C C4 0.8433(8) 0.1000(3) 0.3193(2) 0.0622(10) Uani d . 1
H H4 0.7216 0.0987 0.2752 0.075 Uiso calc R 1
C C5 0.8776(7) 0.1871(2) 0.3686(2) 0.0415(7) Uani d . 1
C C6 0.7082(6) 0.2779(3) 0.3527(2) 0.0480(8) Uani d . 1
H H6A 0.6313 0.2722 0.2956 0.058 Uiso calc R 1
H H6B 0.5780 0.2752 0.3930 0.058 Uiso calc R 1
C C7 0.7586(6) 0.4584(2) 0.40715(19) 0.0438(7) Uani d . 1
H H7 0.6199 0.4583 0.4398 0.053 Uiso calc R 1
C C8 1.0864(7) 0.5054(3) 0.34738(19) 0.0454(7) Uani d . 1
H H8 1.2188 0.5452 0.3313 0.054 Uiso calc R 1
C C9 1.0426(7) 0.4081(3) 0.3220(2) 0.0459(8) Uani d . 1
H H9 1.1357 0.3694 0.2854 0.055 Uiso calc R 1

loop_
_atom_site_aniso_label
_atom_site_aniso_U_11
_atom_site_aniso_U_22
_atom_site_aniso_U_33
_atom_site_aniso_U_12
_atom_site_aniso_U_13
_atom_site_aniso_U_23
Ag1 0.0523(2) 0.04178(19) 0.04488(19) 0.00715(10) -0.00753(13) -0.01113(9)
O1 0.057(2) 0.136(3) 0.0540(16) -0.0109(18) -0.0005(13) 0.0275(18)
O2 0.0523(18) 0.098(2) 0.079(2) -0.0163(16) -0.0053(15) 0.0353(17)
O3 0.0530(17) 0.0734(19) 0.0855(19) -0.0112(14) -0.0239(15) 0.0270(15)
N1 0.0514(18) 0.0358(15) 0.0454(16) 0.0011(11) -0.0047(13) -0.0084(10)
N2 0.0450(16) 0.0357(14) 0.0373(13) 0.0038(11) -0.0044(11) -0.0037(10)
N3 0.0555(17) 0.0381(14) 0.0382(13) 0.0077(12) -0.0053(12) -0.0049(10)
N4 0.0425(16) 0.0399(14) 0.0487(15) 0.0027(12) -0.0018(13) 0.0013(12)
C1 0.069(3) 0.042(2) 0.070(2) 0.0093(17) -0.0122(19) -0.0104(16)
C2 0.090(3) 0.0379(19) 0.086(3) 0.015(2) 0.002(3) -0.0105(19)
C3 0.100(4) 0.039(2) 0.077(3) -0.004(2) 0.002(3) -0.0259(19)
C4 0.074(3) 0.056(2) 0.055(2) -0.009(2) -0.0098(19) -0.0175(17)
C5 0.047(2) 0.0380(17) 0.0395(17) -0.0067(13) 0.0017(14) -0.0046(12)
C6 0.047(2) 0.0481(18) 0.0484(19) -0.0061(16) -0.0068(15) -0.0028(15)
C7 0.0440(18) 0.0486(18) 0.0383(16) 0.0096(15) -0.0024(13) -0.0076(13)
C8 0.0498(19) 0.0407(17) 0.0455(17) 0.0032(14) 0.0018(15) -0.0005(14)
C9 0.054(2) 0.0422(17) 0.0422(16) 0.0056(15) 0.0062(15) -0.0046(13)

loop_
_atom_type_symbol
_atom_type_description
_atom_type_scat_dispersion_real
_atom_type_scat_dispersion_imag
_atom_type_scat_source
C C 0.0033 0.0016 'International Tables Vol C Tables 4.2.6.8 and 6.1.1.4'
H H 0.0000 0.0000 'International Tables Vol C Tables 4.2.6.8 and 6.1.1.4'
N N 0.0061 0.0033 'International Tables Vol C Tables 4.2.6.8 and 6.1.1.4'
O O 0.0106 0.0060 'International Tables Vol C Tables 4.2.6.8 and 6.1.1.4'
Ag Ag -0.8971 1.1015 'International Tables Vol C Tables 4.2.6.8 and 6.1.1.4'

loop_
_geom_angle_atom_site_label_1
_geom_angle_atom_site_label_2
_geom_angle_atom_site_label_3
_geom_angle_site_symmetry_1
_geom_angle_site_symmetry_3
_geom_angle
_geom_angle_publ_flag
N3 Ag1 N1 3_766 . 162.80(10) yes
C5 N1 C1 . . 117.9(3) ?
C5 N1 Ag1 . . 126.3(2) yes
C1 N1 Ag1 . . 115.1(2) yes
C7 N2 C9 . . 106.3(3) ?
C7 N2 C6 . . 126.4(3) ?
C9 N2 C6 . . 127.3(3) ?
C7 N3 C8 . . 105.3(3) ?
C7 N3 Ag1 . 3_766 130.5(2) yes
C8 N3 Ag1 . 3_766 123.9(2) yes
O2 N4 O3 . . 122.2(3) ?
O2 N4 O1 . . 118.1(3) ?
O3 N4 O1 . . 119.8(3) ?
N1 C1 C2 . . 123.1(4) ?
N1 C1 H1 . . 118.5 ?
C2 C1 H1 . . 118.5 ?
C3 C2 C1 . . 118.6(4) ?
C3 C2 H2 . . 120.7 ?
C1 C2 H2 . . 120.7 ?
C2 C3 C4 . . 118.8(3) ?
C2 C3 H3 . . 120.6 ?
C4 C3 H3 . . 120.6 ?
C3 C4 C5 . . 119.9(4) ?
C3 C4 H4 . . 120.1 ?
C5 C4 H4 . . 120.1 ?
N1 C5 C4 . . 121.7(3) ?
N1 C5 C6 . . 119.0(3) ?
C4 C5 C6 . . 119.2(3) ?
N2 C6 C5 . . 114.0(3) yes
N2 C6 H6A . . 108.7 ?
C5 C6 H6A . . 108.7 ?
N2 C6 H6B . . 108.7 ?
C5 C6 H6B . . 108.7 ?
H6A C6 H6B . . 107.6 ?
N3 C7 N2 . . 111.7(3) ?
N3 C7 H7 . . 124.1 ?
N2 C7 H7 . . 124.1 ?
C9 C8 N3 . . 110.4(3) ?
C9 C8 H8 . . 124.8 ?
N3 C8 H8 . . 124.8 ?
C8 C9 N2 . . 106.3(3) ?
C8 C9 H9 . . 126.8 ?
N2 C9 H9 . . 126.8 ?

loop_
_geom_bond_atom_site_label_1
_geom_bond_atom_site_label_2
_geom_bond_site_symmetry_2
_geom_bond_distance
_geom_bond_publ_flag
Ag1 N3 3_766 2.190(3) yes
Ag1 N1 . 2.244(3) yes
O1 N4 . 1.246(4) ?
O2 N4 . 1.230(4) ?
O3 N4 . 1.240(4) ?
N1 C5 . 1.338(5) ?
N1 C1 . 1.341(4) ?
N2 C7 . 1.351(4) ?
N2 C9 . 1.380(4) ?
N2 C6 . 1.460(4) ?
N3 C7 . 1.319(4) ?
N3 C8 . 1.370(4) ?
N3 Ag1 3_766 2.190(3) ?
C1 C2 . 1.380(5) ?
C1 H1 . 0.9300 ?
C2 C3 . 1.368(6) ?
C2 H2 . 0.9300 ?
C3 C4 . 1.375(6) ?
C3 H3 . 0.9300 ?
C4 C5 . 1.379(5) ?
C4 H4 . 0.9300 ?
C5 C6 . 1.509(5) ?
C6 H6A . 0.9700 ?
C6 H6B . 0.9700 ?
C7 H7 . 0.9300 ?
C8 C9 . 1.345(5) ?
C8 H8 . 0.9300 ?
C9 H9 . 0.9300 ?

loop_
_geom_torsion_atom_site_label_1
_geom_torsion_atom_site_label_2
_geom_torsion_atom_site_label_3
_geom_torsion_atom_site_label_4
_geom_torsion_site_symmetry_1
_geom_torsion
N3 Ag1 N1 C5 3_766 -41.1(5)
N3 Ag1 N1 C1 3_766 149.0(4)
C5 N1 C1 C2 . -1.4(6)
Ag1 N1 C1 C2 . 169.3(4)
N1 C1 C2 C3 . -0.4(7)
C1 C2 C3 C4 . 1.8(7)
C2 C3 C4 C5 . -1.4(7)
C1 N1 C5 C4 . 1.8(5)
Ag1 N1 C5 C4 . -167.8(3)
C1 N1 C5 C6 . 178.6(3)
Ag1 N1 C5 C6 . 9.0(4)
C3 C4 C5 N1 . -0.4(6)
C3 C4 C5 C6 . -177.2(4)
C7 N2 C6 C5 . -130.2(3)
C9 N2 C6 C5 . 51.1(4)
N1 C5 C6 N2 . 41.2(4)
C4 C5 C6 N2 . -141.9(3)
C8 N3 C7 N2 . -0.3(4)
Ag1 N3 C7 N2 3_766 -174.26(19)
C9 N2 C7 N3 . -0.2(4)
C6 N2 C7 N3 . -179.1(3)
C7 N3 C8 C9 . 0.6(4)
Ag1 N3 C8 C9 3_766 175.1(2)
N3 C8 C9 N2 . -0.7(4)
C7 N2 C9 C8 . 0.6(3)
C6 N2 C9 C8 . 179.4(3)
